data_2201150
loop_
_publ_author_name
'Rosalba Liantonio'
'Pierangelo Metrangolo'
'Tullio Pilati'
'Giuseppe Resnati'

_publ_section_title
;
 4,4'-Bipyridine 1,2-diiodo-3,4,5,6-tetrafluorobenzene
;
_journal_issue 5
_journal_name_full 'Acta Crystallographica Section E'
_journal_page_first o575
_journal_page_last o577
_journal_paper_doi 10.1107/S1600536802007201
_journal_volume 58
_journal_year 2002
_chemical_formula_iupac 'C10 H8 N2, C6 F4 I2'
_chemical_formula_moiety 'C10 H8 N2, C6 F4 I2'
_chemical_formula_sum 'C16 H8 F4 I2 N2'
_chemical_formula_weight 558.04
_chemical_name_systematic
;
4,4'-bipyridine 1,2-diiodotetrafluorobenzene
;
_space_group_IT_number 15
_symmetry_cell_setting monoclinic
_symmetry_space_group_name_Hall '-I 2ya'
_symmetry_space_group_name_H-M 'I 1 2/a 1'
_atom_sites_solution_hydrogens geom
_atom_sites_solution_primary direct
_atom_sites_solution_secondary difmap
_cell_angle_alpha 90.00
_cell_angle_beta 100.831(6)
_cell_angle_gamma 90.00
_cell_formula_units_Z 16
_cell_length_a 14.2535(10)
_cell_length_b 33.714(3)
_cell_length_c 14.3511(12)
_cell_measurement_reflns_used 2996
_cell_measurement_temperature 290(2)
_cell_measurement_theta_max 27.34
_cell_measurement_theta_min 3.13
_cell_volume 6773.5(10)
_computing_cell_refinement 'SAINT (Bruker, 1999)'
_computing_data_collection 'SMART (Bruker, 1999)'
_computing_data_reduction SAINT
_computing_molecular_graphics 'ORTEPIII (Burnett and Johnson, 1996)'
_computing_publication_material
;
SHELXL97 and PARST (Nardelli, 1983)
;
_computing_structure_refinement 'SHELXL97 (Sheldrick, 1997)'
_computing_structure_solution 'SIR92 (Altomare et al., 1994)'
_diffrn_ambient_temperature 290(2)
_diffrn_measured_fraction_theta_full 0.491
_diffrn_measured_fraction_theta_max 0.491
_diffrn_measurement_device_type 'Bruker SMART-APEX CCD area-detector'
_diffrn_measurement_method '\w and \f'
_diffrn_radiation_monochromator graphite
_diffrn_radiation_source 'fine-focus sealed tube'
_diffrn_radiation_type MoK\a
_diffrn_radiation_wavelength 0.71069
_diffrn_reflns_av_R_equivalents 0.0184
_diffrn_reflns_av_sigmaI/netI 0.0288
_diffrn_reflns_limit_h_max 18
_diffrn_reflns_limit_h_min -18
_diffrn_reflns_limit_k_max 43
_diffrn_reflns_limit_k_min -43
_diffrn_reflns_limit_l_max 18
_diffrn_reflns_limit_l_min -18
_diffrn_reflns_number 15718
_diffrn_reflns_theta_full 27.49
_diffrn_reflns_theta_max 27.49
_diffrn_reflns_theta_min 1.21
_exptl_absorpt_coefficient_mu 3.754
_exptl_absorpt_correction_T_max 0.983
_exptl_absorpt_correction_T_min 0.668
_exptl_absorpt_correction_type multi-scan
_exptl_absorpt_process_details '(SADABS; Bruker, 1999)'
_exptl_crystal_colour colourless
_exptl_crystal_density_diffrn 2.189
_exptl_crystal_density_method 'not measured'
_exptl_crystal_description 'elongated prism with rounded edges'
_exptl_crystal_F_000 4160
_exptl_crystal_size_max 0.40
_exptl_crystal_size_mid 0.16
_exptl_crystal_size_min 0.11
_refine_diff_density_max 0.660
_refine_diff_density_min -0.600
_refine_ls_extinction_coef 0.000218(18)
_refine_ls_extinction_expression Fc^*^=kFc[1+0.001xFc^2^\l^3^/sin(2\q)]^-1/4^
_refine_ls_extinction_method SHELXL97
_refine_ls_goodness_of_fit_ref 0.966
_refine_ls_hydrogen_treatment refall
_refine_ls_matrix_type full
_refine_ls_number_parameters 498
_refine_ls_number_reflns 7796
_refine_ls_number_restraints 148
_refine_ls_restrained_S_all 0.958
_refine_ls_R_factor_all 0.0566
_refine_ls_R_factor_gt 0.0385
_refine_ls_shift/su_max 0.008
_refine_ls_shift/su_mean 0.000
_refine_ls_structure_factor_coef Fsqd
_refine_ls_weighting_scheme calc
_refine_ls_wR_factor_gt 0.0879
_refine_ls_wR_factor_ref 0.0940
_reflns_number_gt 5552
_reflns_number_total 7796
_reflns_threshold_expression I>2\s(I)
_cod_data_source_file na6158.cif
_cod_data_source_block I
_cod_depositor_comments
;
The following automatic conversions were performed:
'_symmetry_cell_setting' value 'Monoclinic' changed to 'monoclinic'
according to '/home/saulius/struct/CIF-dictionaries/cif_core.dic'
dictionary named 'cif_core.dic' version 2.4.1 from
2010-06-29.

'_geom_bond_publ_flag' value 'NO' changed to 'no' according
to '/home/saulius/struct/CIF-dictionaries/cif_core.dic' dictionary named
'cif_core.dic' version 2.4.1 from 2010-06-29 (72 times).

Automatic conversion script
Id: cif_fix_enum 1527 2010-12-29 10:47:43Z saulius 

The following automatic conversions were performed:

'_symmetry_cell_setting' value 'Monoclinic' changed to 'monoclinic'
according to /home/saulius/struct/CIF-dictionaries/cif_core.dic
dictionary named 'cif_core.dic' version 2.4.1 from
2010-06-29.

'_geom_bond_publ_flag' value 'NO' changed to 'no'
according to /home/saulius/struct/CIF-dictionaries/cif_core.dic
dictionary named 'cif_core.dic' version 2.4.1 from 2010-06-29 (72
times).

'_geom_angle_publ_flag' value 'NO' changed to 'no' according
to /home/saulius/struct/CIF-dictionaries/cif_core.dic dictionary
named 'cif_core.dic' version 2.4.1 from 2010-06-29 (119
times).

'_geom_torsion_publ_flag' value 'NO' changed to 'no'
according to /home/saulius/struct/CIF-dictionaries/cif_core.dic
dictionary named 'cif_core.dic' version 2.4.1 from 2010-06-29 (103
times).

'_geom_hbond_publ_flag' value 'YES' changed to 'yes'
according to /home/saulius/struct/CIF-dictionaries/cif_core.dic
dictionary named 'cif_core.dic' version 2.4.1 from 2010-06-29 (5
times).

Automatic conversion script
Id: cif_fix_values 1715 2011-07-08 13:25:40Z adriana 
;
_cod_original_sg_symbol_H-M 'I 2/a'
_cod_database_code 2201150
_cod_database_fobs_code 2201150

loop_
_symmetry_equiv_pos_as_xyz
'x, y, z'
'-x+1/2, y, -z'
'x+1/2, y+1/2, z+1/2'
'-x+1, y+1/2, -z+1/2'
'-x, -y, -z'
'x-1/2, -y, z'
'-x+1/2, -y+1/2, -z+1/2'
'x, -y+1/2, z+1/2'

loop_
_atom_site_label
_atom_site_fract_x
_atom_site_fract_y
_atom_site_fract_z
_atom_site_U_iso_or_equiv
_atom_site_adp_type
_atom_site_calc_flag
_atom_site_refinement_flags
_atom_site_occupancy
_atom_site_disorder_assembly
_atom_site_disorder_group
_atom_site_type_symbol
I1A 0.11176(2) -0.066462(9) 0.00530(2) 0.06253(11) Uani d . 1 . . I
I2A 0.13725(2) -0.070509(9) -0.24644(2) 0.06673(12) Uani d . 1 . . I
C1A 0.1257(3) -0.01598(12) -0.0766(3) 0.0513(10) Uani d . 1 . . C
C2A 0.1319(3) -0.01726(12) -0.1718(3) 0.0536(10) Uani d . 1 . . C
C3A 0.1374(3) 0.01814(14) -0.2194(3) 0.0625(12) Uani d . 1 . . C
C4A 0.1387(4) 0.05432(14) -0.1745(4) 0.0693(13) Uani d . 1 . . C
C5A 0.1353(3) 0.05542(14) -0.0813(4) 0.0685(13) Uani d . 1 . . C
C6A 0.1288(3) 0.02103(14) -0.0325(3) 0.0578(11) Uani d . 1 . . C
F1A 0.1406(2) 0.01814(9) -0.3133(2) 0.0876(9) Uani d . 1 . . F
F2A 0.1437(3) 0.08798(9) -0.2232(3) 0.0994(11) Uani d . 1 . . F
F3A 0.1390(2) 0.09058(8) -0.0361(3) 0.0946(10) Uani d . 1 . . F
F4A 0.1258(2) 0.02359(8) 0.0602(2) 0.0795(8) Uani d . 1 . . F
I1B 0.26220(3) 0.316354(11) 0.13789(2) 0.07917(13) Uani d . 1 . . I
I2B 0.00046(3) 0.321219(10) 0.11299(3) 0.07737(13) Uani d . 1 . . I
C1B 0.1751(4) 0.26572(14) 0.1216(3) 0.0607(12) Uani d . 1 . . C
C2B 0.0771(4) 0.26780(14) 0.1153(3) 0.0630(12) Uani d . 1 . . C
C3B 0.0255(4) 0.23284(16) 0.1093(3) 0.0693(14) Uani d . 1 . . C
C4B 0.0700(5) 0.19652(16) 0.1076(4) 0.0812(16) Uani d . 1 . . C
C5B 0.1644(5) 0.19500(16) 0.1092(4) 0.0824(17) Uani d . 1 . . C
C6B 0.2175(4) 0.22931(17) 0.1167(3) 0.0721(14) Uani d . 1 . . C
F1B -0.0691(2) 0.23280(10) 0.1039(2) 0.1005(10) Uani d . 1 . . F
F2B 0.0179(3) 0.16290(10) 0.1029(3) 0.1141(13) Uani d . 1 . . F
F3B 0.2078(3) 0.15950(11) 0.1063(3) 0.1204(13) Uani d . 1 . . F
F4B 0.3114(3) 0.22600(11) 0.1226(3) 0.1086(11) Uani d . 1 . . F
C1C 0.1257(3) -0.22460(12) 0.1298(3) 0.0552(11) Uani d . 1 . . C
C2C 0.2039(4) -0.20170(15) 0.1204(5) 0.0777(15) Uani d D 1 . . C
H2C 0.259(3) -0.2142(13) 0.109(5) 0.13(3) Uiso d D 1 . . H
C3C 0.1938(5) -0.16080(16) 0.1106(5) 0.0832(16) Uani d D 1 . . C
H3C 0.246(2) -0.1459(11) 0.102(4) 0.074(15) Uiso d D 1 . . H
N4C 0.1127(4) -0.14178(12) 0.1070(3) 0.0765(12) Uani d . 1 . . N
C5C 0.0376(5) -0.16376(16) 0.1160(4) 0.0797(15) Uani d D 1 . . C
H5C -0.015(2) -0.1473(10) 0.108(3) 0.064(14) Uiso d D 1 . . H
C6C 0.0412(4) -0.20463(15) 0.1275(4) 0.0712(13) Uani d D 1 . . C
H6C -0.018(2) -0.2155(12) 0.129(4) 0.11(2) Uiso d D 1 . . H
C7C 0.1314(3) -0.26822(13) 0.1404(3) 0.0557(11) Uani d . 1 . . C
C8C 0.2084(4) -0.28952(15) 0.1227(4) 0.0711(14) Uani d D 1 . . C
H8C 0.262(2) -0.2758(12) 0.111(4) 0.092(18) Uiso d D 1 . . H
C9C 0.2095(5) -0.33094(16) 0.1349(5) 0.0805(16) Uani d D 1 . . C
H9C 0.258(3) -0.3445(11) 0.114(3) 0.081(17) Uiso d D 1 . . H
N10C 0.1406(4) -0.35109(12) 0.1617(3) 0.0785(12) Uani d . 1 . . N
C11C 0.0686(5) -0.33047(17) 0.1783(5) 0.0863(17) Uani d D 1 . . C
H11C 0.017(3) -0.3434(12) 0.193(4) 0.10(2) Uiso d D 1 . . H
C12C 0.0592(4) -0.28959(15) 0.1694(4) 0.0719(14) Uani d D 1 . . C
H12C 0.007(2) -0.2751(12) 0.181(4) 0.094(19) Uiso d D 1 . . H
C7D 0.3859(3) 0.51815(13) 0.1222(3) 0.0582(11) Uani d . 1 . . C
C12D 0.3969(5) 0.54285(17) 0.1992(4) 0.0787(15) Uani d D 1 . . C
H12D 0.396(4) 0.5273(12) 0.252(2) 0.11(2) Uiso d D 1 . . H
C11D 0.4050(5) 0.58305(19) 0.1880(5) 0.0941(19) Uani d D 1 . . C
H11D 0.408(4) 0.5955(11) 0.246(2) 0.089(18) Uiso d D 1 . . H
N10D 0.4042(4) 0.60067(13) 0.1079(4) 0.0890(14) Uani d . 1 . . N
C9D 0.3940(7) 0.57799(19) 0.0334(5) 0.109(2) Uani d D 1 . . C
H9D 0.382(4) 0.5866(13) -0.0289(19) 0.10(2) Uiso d D 1 . . H
C8D 0.3830(5) 0.53684(17) 0.0368(4) 0.0894(19) Uani d D 1 . . C
H8D 0.375(4) 0.5185(12) -0.012(3) 0.11(2) Uiso d D 1 . . H
C1D 0.3767(3) 0.47456(14) 0.1296(3) 0.0579(11) Uani d . 1 . . C
C2D 0.3811(5) 0.44943(17) 0.0553(4) 0.0891(18) Uani d D 1 . . C
H2D 0.377(7) 0.4621(16) -0.003(3) 0.19(4) Uiso d D 1 . . H
C3D 0.3725(6) 0.40885(18) 0.0681(5) 0.099(2) Uani d D 1 . . C
H3D 0.373(4) 0.3940(14) 0.014(3) 0.11(2) Uiso d D 1 . . H
N4D 0.3611(3) 0.39215(14) 0.1472(4) 0.0886(14) Uani d . 1 . . N
C5D 0.3587(5) 0.4164(2) 0.2187(6) 0.097(2) Uani d D 1 . . C
H5D 0.341(5) 0.4024(14) 0.269(3) 0.15(3) Uiso d D 1 . . H
C6D 0.3660(5) 0.45641(19) 0.2124(4) 0.0853(17) Uani d D 1 . . C
H6D 0.365(4) 0.4703(12) 0.268(2) 0.11(2) Uiso d D 1 . . H

loop_
_atom_site_aniso_label
_atom_site_aniso_U_11
_atom_site_aniso_U_22
_atom_site_aniso_U_33
_atom_site_aniso_U_12
_atom_site_aniso_U_13
_atom_site_aniso_U_23
I1A 0.0595(2) 0.05304(19) 0.0771(2) 0.00581(13) 0.01808(16) 0.01005(14)
I2A 0.0715(2) 0.05309(19) 0.0739(2) 0.00423(15) 0.00944(17) -0.01075(15)
C1A 0.043(2) 0.044(2) 0.067(3) 0.0038(18) 0.011(2) 0.002(2)
C2A 0.045(2) 0.046(2) 0.068(3) 0.0035(18) 0.007(2) -0.005(2)
C3A 0.065(3) 0.053(3) 0.071(3) -0.001(2) 0.015(2) 0.003(2)
C4A 0.069(3) 0.048(3) 0.093(4) 0.002(2) 0.019(3) 0.007(3)
C5A 0.063(3) 0.042(3) 0.102(4) 0.001(2) 0.017(3) -0.007(3)
C6A 0.054(3) 0.056(3) 0.064(3) 0.003(2) 0.013(2) -0.005(2)
F1A 0.115(3) 0.079(2) 0.0711(18) -0.0037(17) 0.0232(17) 0.0097(15)
F2A 0.120(3) 0.0536(17) 0.129(3) -0.0027(17) 0.035(2) 0.0256(18)
F3A 0.103(2) 0.0512(17) 0.131(3) -0.0013(15) 0.028(2) -0.0254(17)
F4A 0.091(2) 0.0762(19) 0.0731(18) 0.0130(16) 0.0192(16) -0.0142(15)
I1B 0.0874(3) 0.0814(3) 0.0643(2) -0.02539(19) 0.00273(18) 0.01359(17)
I2B 0.0909(3) 0.0667(2) 0.0743(2) 0.00258(18) 0.01497(19) 0.00712(17)
C1B 0.077(3) 0.061(3) 0.040(2) -0.013(2) 0.002(2) 0.006(2)
C2B 0.084(4) 0.060(3) 0.044(2) -0.013(3) 0.008(2) 0.006(2)
C3B 0.076(4) 0.073(4) 0.056(3) -0.020(3) 0.004(3) 0.009(2)
C4B 0.119(5) 0.060(3) 0.063(3) -0.023(3) 0.011(3) 0.001(3)
C5B 0.130(6) 0.058(3) 0.060(3) 0.010(4) 0.019(3) -0.002(2)
C6B 0.083(4) 0.078(4) 0.055(3) 0.007(3) 0.013(3) 0.001(3)
F1B 0.085(2) 0.099(2) 0.114(3) -0.0256(19) 0.013(2) 0.012(2)
F2B 0.158(3) 0.067(2) 0.109(3) -0.038(2) 0.003(2) 0.0007(18)
F3B 0.180(4) 0.074(2) 0.107(3) 0.028(2) 0.026(3) -0.008(2)
F4B 0.096(3) 0.115(3) 0.120(3) 0.018(2) 0.034(2) 0.009(2)
C1C 0.072(3) 0.043(2) 0.050(2) 0.002(2) 0.009(2) -0.0005(19)
C2C 0.072(4) 0.047(3) 0.113(4) -0.001(3) 0.015(3) 0.008(3)
C3C 0.094(4) 0.051(3) 0.102(4) -0.017(3) 0.011(4) 0.002(3)
N4C 0.097(3) 0.047(2) 0.083(3) 0.003(2) 0.012(3) 0.002(2)
C5C 0.098(4) 0.053(3) 0.089(4) 0.021(3) 0.019(3) 0.008(3)
C6C 0.074(4) 0.057(3) 0.088(4) 0.002(3) 0.029(3) 0.007(3)
C7C 0.069(3) 0.044(2) 0.055(2) -0.001(2) 0.013(2) 0.0011(19)
C8C 0.076(3) 0.055(3) 0.087(4) 0.000(3) 0.025(3) 0.008(3)
C9C 0.087(4) 0.051(3) 0.110(4) 0.009(3) 0.032(4) 0.012(3)
N10C 0.100(4) 0.044(2) 0.094(3) 0.002(2) 0.024(3) 0.007(2)
C11C 0.109(5) 0.057(3) 0.099(4) -0.018(3) 0.035(4) 0.009(3)
C12C 0.081(4) 0.057(3) 0.081(3) 0.000(3) 0.023(3) 0.007(3)
C7D 0.056(3) 0.052(3) 0.068(3) -0.001(2) 0.017(2) -0.005(2)
C12D 0.100(4) 0.068(4) 0.070(3) 0.000(3) 0.021(3) -0.006(3)
C11D 0.121(5) 0.068(4) 0.090(4) 0.005(4) 0.014(4) -0.027(4)
N10D 0.105(4) 0.054(3) 0.108(4) 0.004(2) 0.021(3) -0.010(3)
C9D 0.185(8) 0.059(4) 0.081(4) -0.009(4) 0.022(5) 0.005(3)
C8D 0.144(6) 0.059(3) 0.070(3) -0.006(3) 0.033(4) -0.007(3)
C1D 0.050(3) 0.058(3) 0.068(3) 0.004(2) 0.017(2) 0.001(2)
C2D 0.132(5) 0.059(3) 0.075(4) -0.019(3) 0.015(4) -0.005(3)
C3D 0.140(6) 0.057(3) 0.094(5) -0.018(4) 0.005(4) -0.010(3)
N4D 0.085(3) 0.066(3) 0.113(4) -0.014(2) 0.014(3) 0.013(3)
C5D 0.111(5) 0.078(4) 0.113(5) 0.010(4) 0.056(4) 0.027(4)
C6D 0.099(4) 0.081(4) 0.086(4) 0.006(3) 0.044(4) -0.005(3)

loop_
_atom_type_symbol
_atom_type_description
_atom_type_scat_dispersion_real
_atom_type_scat_dispersion_imag
_atom_type_scat_source
C C 0.0033 0.0016 'International Tables Vol C Tables 4.2.6.8 and 6.1.1.4'
H H 0.0000 0.0000 'International Tables Vol C Tables 4.2.6.8 and 6.1.1.4'
N N 0.0061 0.0033 'International Tables Vol C Tables 4.2.6.8 and 6.1.1.4'
F F 0.0171 0.0103 'International Tables Vol C Tables 4.2.6.8 and 6.1.1.4'
I I -0.4742 1.8119 'International Tables Vol C Tables 4.2.6.8 and 6.1.1.4'

loop_
_geom_angle_atom_site_label_1
_geom_angle_atom_site_label_2
_geom_angle_atom_site_label_3
_geom_angle_site_symmetry_1
_geom_angle_site_symmetry_3
_geom_angle
_geom_angle_publ_flag
C1A I1A N4C . . 172.09(15) no
N4C I1A C6A . . 160.85(12) no
C2A I2A N10C . 8_544 175.37(16) no
C2A C1A C6A . . 118.1(4) no
C2A C1A I1A . . 123.8(3) no
C6A C1A I1A . . 118.0(3) no
C3A C2A C1A . . 118.6(4) no
C3A C2A I2A . . 118.3(3) no
C1A C2A I2A . . 123.0(3) no
F1A C3A C4A . . 117.7(4) no
F1A C3A C2A . . 120.4(4) no
C4A C3A C2A . . 121.9(5) no
C4A C3A I2A . . 159.6(4) no
F2A C4A C5A . . 120.6(5) no
F2A C4A C3A . . 120.1(5) no
C5A C4A C3A . . 119.2(5) no
F3A C5A C4A . . 119.7(5) no
F3A C5A C6A . . 120.0(5) no
C4A C5A C6A . . 120.2(4) no
F4A C6A C5A . . 118.1(4) no
F4A C6A C1A . . 120.2(4) no
C5A C6A C1A . . 121.7(4) no
C5A C6A I1A . . 159.6(4) no
C1B I1B N4D . . 172.45(17) no
N4D I1B C6B . . 162.51(16) no
C2B I2B N10D . 6_565 176.19(17) no
N10D I2B C3B 6_565 . 159.58(14) no
C6B C1B C2B . . 119.3(4) no
C6B C1B I1B . . 118.4(4) no
C2B C1B I1B . . 122.3(4) no
C3B C2B C1B . . 118.6(5) no
C3B C2B I2B . . 117.4(4) no
C1B C2B I2B . . 124.0(3) no
F1B C3B C4B . . 117.4(5) no
F1B C3B C2B . . 121.6(5) no
C4B C3B C2B . . 121.0(5) no
C4B C3B I2B . . 159.4(4) no
C5B C4B F2B . . 120.6(6) no
C5B C4B C3B . . 119.7(5) no
F2B C4B C3B . . 119.6(6) no
C4B C5B F3B . . 119.7(6) no
C4B C5B C6B . . 120.3(5) no
F3B C5B C6B . . 120.0(6) no
F4B C6B C5B . . 117.8(5) no
F4B C6B C1B . . 121.2(5) no
C5B C6B C1B . . 120.9(5) no
C5B C6B I1B . . 158.7(4) no
C6C C1C C2C . . 116.2(4) no
C6C C1C C7C . . 121.3(4) no
C2C C1C C7C . . 122.4(4) no
C1C C2C C3C . . 119.6(5) no
C1C C2C H2C . . 119(3) no
C3C C2C H2C . . 120(3) no
N4C C3C C2C . . 124.1(6) no
N4C C3C H3C . . 117(3) no
C2C C3C H3C . . 119(3) no
C3C N4C C5C . . 116.3(5) no
C3C N4C I1A . . 111.3(4) no
C5C N4C I1A . . 127.2(4) no
N4C C5C C6C . . 123.6(5) no
N4C C5C H5C . . 107(3) no
C6C C5C H5C . . 129(3) no
C1C C6C C5C . . 120.1(5) no
C1C C6C H6C . . 127(3) no
C5C C6C H6C . . 112(3) no
C8C C7C C12C . . 116.6(5) no
C8C C7C C1C . . 122.0(4) no
C12C C7C C1C . . 121.3(4) no
C7C C8C C9C . . 119.0(5) no
C7C C8C H8C . . 119(3) no
C9C C8C H8C . . 122(3) no
N10C C9C C8C . . 124.1(5) no
N10C C9C H9C . . 119(3) no
C8C C9C H9C . . 116(3) no
C11C N10C C9C . . 116.0(5) no
C11C N10C I2A . 8_545 108.5(4) no
C9C N10C I2A . 8_545 132.1(4) no
N10C C11C C12C . . 125.4(6) no
N10C C11C H11C . . 119(3) no
C12C C11C H11C . . 115(3) no
C7C C12C C11C . . 118.8(5) no
C7C C12C H12C . . 116(3) no
C11C C12C H12C . . 125(3) no
C12D C7D C8D . . 114.9(5) no
C12D C7D C1D . . 122.9(5) no
C8D C7D C1D . . 122.1(4) no
C7D C12D C11D . . 120.4(5) no
C7D C12D H12D . . 108(3) no
C11D C12D H12D . . 132(3) no
N10D C11D C12D . . 124.8(6) no
N10D C11D H11D . . 125(3) no
C12D C11D H11D . . 110(3) no
C11D N10D C9D . . 116.3(5) no
C11D N10D I2B . 6_665 117.4(4) no
C9D N10D I2B . 6_665 121.5(4) no
N10D C9D C8D . . 123.4(6) no
N10D C9D H9D . . 126(3) no
C8D C9D H9D . . 110(3) no
C7D C8D C9D . . 120.1(5) no
C7D C8D H8D . . 110(3) no
C9D C8D H8D . . 130(3) no
C6D C1D C2D . . 115.3(5) no
C6D C1D C7D . . 122.1(5) no
C2D C1D C7D . . 122.6(5) no
C1D C2D C3D . . 119.1(6) no
C1D C2D H2D . . 114(4) no
C3D C2D H2D . . 126(4) no
N4D C3D C2D . . 124.7(6) no
N4D C3D H3D . . 121(3) no
C2D C3D H3D . . 114(3) no
C3D N4D C5D . . 115.8(5) no
C3D N4D I1B . . 118.5(4) no
C5D N4D I1B . . 119.9(4) no
N4D C5D C6D . . 123.4(6) no
N4D C5D H5D . . 110(3) no
C6D C5D H5D . . 126(3) no
C5D C6D C1D . . 121.6(6) no
C5D C6D H6D . . 116(3) no
C1D C6D H6D . . 123(3) no

loop_
_geom_bond_atom_site_label_1
_geom_bond_atom_site_label_2
_geom_bond_site_symmetry_2
_geom_bond_distance
_geom_bond_publ_flag
I1A C1A . 2.099(4) no
I1A N4C . 2.928(4) no
I2A C2A . 2.099(4) no
I2A N10C 8_544 2.958(4) no
C1A C2A . 1.387(6) no
C1A C6A . 1.396(6) no
C2A C3A . 1.385(6) no
C3A F1A . 1.357(5) no
C3A C4A . 1.378(7) no
C4A F2A . 1.342(6) no
C4A C5A . 1.348(8) no
C5A F3A . 1.347(5) no
C5A C6A . 1.366(7) no
C6A F4A . 1.342(5) no
I1B C1B . 2.098(5) no
I1B N4D . 2.909(5) no
I2B C2B . 2.103(5) no
I2B N10D 6_565 2.964(5) no
C1B C6B . 1.376(7) no
C1B C2B . 1.385(7) no
C2B C3B . 1.383(6) no
C3B F1B . 1.336(6) no
C3B C4B . 1.382(8) no
C4B C5B . 1.342(9) no
C4B F2B . 1.350(6) no
C5B F3B . 1.351(6) no
C5B C6B . 1.375(8) no
C6B F4B . 1.330(6) no
C1C C6C . 1.375(7) no
C1C C2C . 1.382(7) no
C1C C7C . 1.479(6) no
C2C C3C . 1.391(7) no
C2C H2C . 0.94(2) no
C3C N4C . 1.314(7) no
C3C H3C . 0.93(2) no
N4C C5C . 1.328(7) no
C5C C6C . 1.388(7) no
C5C H5C . 0.92(2) no
C6C H6C . 0.93(2) no
C7C C8C . 1.375(7) no
C7C C12C . 1.382(7) no
C8C C9C . 1.407(7) no
C8C H8C . 0.93(2) no
C9C N10C . 1.309(7) no
C9C H9C . 0.93(2) no
N10C C11C . 1.299(7) no
N10C I2A 8_545 2.958(4) no
C11C C12C . 1.388(8) no
C11C H11C . 0.92(2) no
C12C H12C . 0.93(2) no
C7D C12D . 1.369(7) no
C7D C8D . 1.372(7) no
C7D C1D . 1.481(6) no
C12D C11D . 1.372(8) no
C12D H12D . 0.92(2) no
C11D N10D . 1.292(8) no
C11D H11D . 0.92(2) no
N10D C9D . 1.300(8) no
N10D I2B 6_665 2.964(5) no
C9D C8D . 1.398(8) no
C9D H9D . 0.92(2) no
C8D H8D . 0.92(2) no
C1D C6D . 1.370(7) no
C1D C2D . 1.373(7) no
C2D C3D . 1.389(8) no
C2D H2D . 0.93(2) no
C3D N4D . 1.304(8) no
C3D H3D . 0.93(2) no
N4D C5D . 1.317(8) no
C5D C6D . 1.357(9) no
C5D H5D . 0.93(2) no
C6D H6D . 0.92(2) no

loop_
_geom_hbond_atom_site_label_D
_geom_hbond_atom_site_label_H
_geom_hbond_atom_site_label_A
_geom_hbond_site_symmetry_A
_geom_hbond_distance_DH
_geom_hbond_distance_HA
_geom_hbond_distance_DA
_geom_hbond_angle_DHA
_geom_hbond_publ_flag
C2C H2C F1B 6_655 0.94(2) 2.54(4) 3.452(7) 165(4) yes
C5C H5C F3A 5_555 0.92(2) 2.68(3) 3.557(7) 160(3) yes
C6C H6C F4B 6_555 0.93(2) 2.44(4) 3.342(7) 165(3) yes
C2D H2D F1A 7_554 0.93(2) 2.69(4) 3.597(7) 167(3) yes
C6D H6D F4A 7_555 0.92(2) 2.46(4) 3.313(7) 154(3) yes

loop_
_geom_torsion_atom_site_label_1
_geom_torsion_atom_site_label_2
_geom_torsion_atom_site_label_3
_geom_torsion_atom_site_label_4
_geom_torsion_site_symmetry_1
_geom_torsion_site_symmetry_4
_geom_torsion
_geom_torsion_publ_flag
C6A C1A C2A C3A . . -2.3(6) no
I1A C1A C2A C3A . . 177.7(3) no
C6A C1A C2A I2A . . 175.9(3) no
I1A C1A C2A I2A . . -4.1(5) no
C1A C2A C3A F1A . . -177.9(4) no
I2A C2A C3A F1A . . 3.8(6) no
C1A C2A C3A C4A . . 1.2(7) no
I2A C2A C3A C4A . . -177.0(4) no
C1A C2A C3A I2A . . 178.3(6) no
F1A C3A C4A F2A . . -0.5(7) no
C2A C3A C4A F2A . . -179.7(4) no
I2A C3A C4A F2A . . 175.1(7) no
F1A C3A C4A C5A . . 179.7(5) no
C2A C3A C4A C5A . . 0.6(8) no
I2A C3A C4A C5A . . -4.7(14) no
F2A C4A C5A F3A . . -1.5(8) no
C3A C4A C5A F3A . . 178.3(4) no
F2A C4A C5A C6A . . 179.0(4) no
C3A C4A C5A C6A . . -1.2(8) no
F3A C5A C6A F4A . . 0.4(7) no
C4A C5A C6A F4A . . 179.9(4) no
F3A C5A C6A C1A . . -179.5(4) no
C4A C5A C6A C1A . . 0.0(8) no
F3A C5A C6A I1A . . 177.5(7) no
C4A C5A C6A I1A . . -3.0(13) no
C2A C1A C6A F4A . . -178.1(4) no
I1A C1A C6A F4A . . 1.9(6) no
C2A C1A C6A C5A . . 1.7(7) no
I1A C1A C6A C5A . . -178.3(4) no
C2A C1A C6A I1A . . -180.0(6) no
C6B C1B C2B C3B . . 3.5(7) no
I1B C1B C2B C3B . . -176.9(3) no
C6B C1B C2B I2B . . -176.0(3) no
I1B C1B C2B I2B . . 3.7(5) no
C1B C2B C3B F1B . . 179.4(4) no
I2B C2B C3B F1B . . -1.1(6) no
C1B C2B C3B C4B . . -1.4(7) no
I2B C2B C3B C4B . . 178.1(4) no
C1B C2B C3B I2B . . -179.5(6) no
F1B C3B C4B C5B . . 177.5(5) no
C2B C3B C4B C5B . . -1.7(8) no
I2B C3B C4B C5B . . 1.7(14) no
F1B C3B C4B F2B . . -1.6(7) no
C2B C3B C4B F2B . . 179.2(4) no
I2B C3B C4B F2B . . -177.4(7) no
F2B C4B C5B F3B . . -0.1(8) no
C3B C4B C5B F3B . . -179.2(4) no
F2B C4B C5B C6B . . -178.2(5) no
C3B C4B C5B C6B . . 2.8(9) no
C4B C5B C6B F4B . . 176.8(5) no
F3B C5B C6B F4B . . -1.2(7) no
C4B C5B C6B C1B . . -0.7(8) no
F3B C5B C6B C1B . . -178.7(4) no
C4B C5B C6B I1B . . 3.0(14) no
F3B C5B C6B I1B . . -175.0(7) no
C2B C1B C6B F4B . . -179.9(4) no
I1B C1B C6B F4B . . 0.4(6) no
C2B C1B C6B C5B . . -2.5(7) no
I1B C1B C6B C5B . . 177.8(4) no
C2B C1B C6B I1B . . 179.7(6) no
C6C C1C C2C C3C . . 0.8(8) no
C7C C1C C2C C3C . . 179.9(5) no
C1C C2C C3C N4C . . -1.8(10) no
C2C C3C N4C C5C . . 1.7(9) no
C3C N4C C5C C6C . . -0.7(9) no
C2C C1C C6C C5C . . 0.2(8) no
C7C C1C C6C C5C . . -178.9(5) no
N4C C5C C6C C1C . . -0.3(9) no
C6C C1C C7C C8C . . 165.7(5) no
C2C C1C C7C C8C . . -13.3(7) no
C6C C1C C7C C12C . . -14.7(7) no
C2C C1C C7C C12C . . 166.3(5) no
C12C C7C C8C C9C . . -0.1(8) no
C1C C7C C8C C9C . . 179.5(5) no
C7C C8C C9C N10C . . 0.6(9) no
C8C C9C N10C C11C . . -0.7(9) no
C9C N10C C11C C12C . . 0.4(10) no
C8C C7C C12C C11C . . -0.2(8) no
C1C C7C C12C C11C . . -179.8(5) no
N10C C11C C12C C7C . . 0.1(10) no
C8D C7D C12D C11D . . -0.6(8) no
C1D C7D C12D C11D . . -179.9(6) no
C7D C12D C11D N10D . . -0.8(11) no
C12D C11D N10D C9D . . 0.7(11) no
C12D C11D N10D I2B . 6_665 -155.0(6) no
C11D N10D C9D C8D . . 0.9(12) no
I2B N10D C9D C8D 6_665 . 155.5(6) no
C12D C7D C8D C9D . . 2.0(9) no
C1D C7D C8D C9D . . -178.7(6) no
N10D C9D C8D C7D . . -2.3(13) no
C12D C7D C1D C6D . . 8.7(8) no
C8D C7D C1D C6D . . -170.6(6) no
C12D C7D C1D C2D . . -169.3(6) no
C8D C7D C1D C2D . . 11.4(8) no
C6D C1D C2D C3D . . 1.4(9) no
C7D C1D C2D C3D . . 179.6(6) no
C1D C2D C3D N4D . . -0.6(12) no
C2D C3D N4D C5D . . -0.6(11) no
C3D N4D C5D C6D . . 1.0(10) no
I1B N4D C5D C6D . . -151.9(6) no
N4D C5D C6D C1D . . -0.2(11) no
C2D C1D C6D C5D . . -1.1(9) no
C7D C1D C6D C5D . . -179.3(6) no
